data_4000521
_journal_name_full 'Chemistry of Materials'
_journal_paper_doi 10.1021/cm050412c
_journal_year 2005
_chemical_formula_sum 'Cu P Se3 Tl'
_chemical_formula_weight 535.78
_chemical_name_common 'Thallium Copper Phosphorus Selenide'
_space_group_IT_number 14
_symmetry_cell_setting monoclinic
_symmetry_space_group_name_Hall '-P 2yn'
_symmetry_space_group_name_H-M 'P 1 21/n 1'
_cell_angle_alpha 90.00
_cell_angle_beta 90.204(6)
_cell_angle_gamma 90.00
_cell_formula_units_Z 4
_cell_length_a 7.494(2)
_cell_length_b 9.283(3)
_cell_length_c 8.522(2)
_cell_measurement_temperature 175(5)
_cell_volume 592.8(3)
_diffrn_ambient_temperature 175(5)
_exptl_crystal_density_diffrn 6.002
_cod_depositor_comments
;
The following automatic conversions were performed:
'_symmetry_cell_setting' value 'Monoclinic' changed to 'monoclinic'
according to '/home/saulius/struct/CIF-dictionaries/cif_core.dic'
dictionary named 'cif_core.dic' version 2.4.1 from 2010-06-29.

Automatic conversion script
Id: cif_fix_enum 1527 2010-12-29 10:47:43Z saulius 
;
_cod_original_sg_symbol_H-M P21/n
_cod_database_code 4000521

loop_
_symmetry_equiv_pos_as_xyz
'x, y, z'
'-x+1/2, y+1/2, -z+1/2'
'-x, -y, -z'
'x-1/2, -y-1/2, z-1/2'

loop_
_atom_site_label
_atom_site_type_symbol
_atom_site_fract_x
_atom_site_fract_y
_atom_site_fract_z
_atom_site_U_iso_or_equiv
_atom_site_adp_type
_atom_site_occupancy
_atom_site_symmetry_multiplicity
_atom_site_calc_flag
_atom_site_refinement_flags
_atom_site_disorder_assembly
_atom_site_disorder_group
Tl1 Tl 0.04701(5) 0.52251(5) 0.75911(5) 0.02652(15) Uani 1 1 d . . .
Cu1 Cu 0.68289(13) 0.33285(12) 0.76892(12) 0.0144(2) Uani 1 1 d . . .
P1 P 0.4990(2) 0.6014(2) 0.5701(2) 0.0063(4) Uani 1 1 d . . .
Se1 Se 0.48610(10) 0.52901(9) 0.81221(8) 0.00911(18) Uani 1 1 d . . .
Se2 Se 0.75596(10) 0.21625(10) 0.00315(9) 0.01082(18) Uani 1 1 d . . .
Se3 Se 0.73848(10) 0.27460(10) 0.50331(9) 0.01090(18) Uani 1 1 d . . .
